data_7014706
loop_
_publ_author_name
'Kume, Shoko'
'Nishihara, Hiroshi'

_publ_section_title
;
 Synchronized motion and electron transfer of a redox-active rotor.
;
_journal_issue 10
_journal_name_full 'Dalton transactions (Cambridge, England : 2003)'
_journal_page_first 2299
_journal_page_last 2305
_journal_paper_doi 10.1039/c0dt01084g
_journal_volume 40
_journal_year 2011
_chemical_formula_sum 'C90 H69 B Cl2 Cu F4 Fe N5'
_chemical_formula_weight 1462.15
_space_group_IT_number 2
_symmetry_space_group_name_Hall '-P 1'
_symmetry_space_group_name_H-M 'P -1'
_audit_creation_date 2009-09-18T09:17:33-00:00
_audit_creation_method 'WinGX routine CIF_UPDATE'
_cell_angle_alpha 71.587(5)
_cell_angle_beta 85.665(5)
_cell_angle_gamma 68.815(5)
_cell_formula_units_Z 2
_cell_length_a 11.548(5)
_cell_length_b 15.399(5)
_cell_length_c 22.187(5)
_cell_measurement_reflns_used 9208
_cell_measurement_temperature 113
_cell_measurement_theta_max 27.5022
_cell_measurement_theta_min 3.0038
_cell_volume 3487(2)
_computing_cell_refinement 'CrystalClear (Rigaku/MSC Inc., 2006)'
_computing_data_collection 'CrystalClear (Rigaku/MSC Inc., 2006)'
_computing_data_reduction 'CrystalClear (Rigaku/MSC Inc., 2006)'
_computing_structure_refinement 'SHELXL-97 (Sheldrick, 1997)'
_computing_structure_solution
;
????
;
_diffrn_ambient_temperature 113
_diffrn_measured_fraction_theta_full 0.958
_diffrn_measured_fraction_theta_max 0.958
_diffrn_measurement_device
;
Saturn724 (4x4 bin mode)
;
_diffrn_measurement_method dtprofit.ref
_diffrn_radiation_type MoK\a
_diffrn_radiation_wavelength 0.71073
_diffrn_reflns_av_R_equivalents 0.0252
_diffrn_reflns_limit_h_max 11
_diffrn_reflns_limit_h_min -14
_diffrn_reflns_limit_k_max 19
_diffrn_reflns_limit_k_min -13
_diffrn_reflns_limit_l_max 28
_diffrn_reflns_limit_l_min -28
_diffrn_reflns_number 27757
_diffrn_reflns_theta_full 27.49
_diffrn_reflns_theta_max 27.49
_diffrn_reflns_theta_min 3.01
_exptl_absorpt_coefficient_mu 0.616
_exptl_absorpt_correction_T_max 0.9813
_exptl_absorpt_correction_T_min 0.8995
_exptl_absorpt_correction_type numerical
_exptl_crystal_colour Red
_exptl_crystal_density_diffrn 1.393
_exptl_crystal_density_method 'not measured'
_exptl_crystal_description Platelet
_exptl_crystal_F_000 1514
_exptl_crystal_size_max 0.8
_exptl_crystal_size_mid 0.3
_exptl_crystal_size_min 0.02
_refine_diff_density_max 2.076
_refine_diff_density_min -1.095
_refine_ls_extinction_method none
_refine_ls_goodness_of_fit_ref 1.063
_refine_ls_hydrogen_treatment constr
_refine_ls_matrix_type full
_refine_ls_number_parameters 934
_refine_ls_number_reflns 15311
_refine_ls_number_restraints 0
_refine_ls_restrained_S_all 1.063
_refine_ls_R_factor_gt 0.0696
_refine_ls_shift/su_max 0.095
_refine_ls_structure_factor_coef Fsqd
_refine_ls_weighting_details 'calc w=1/[\s^2^(Fo^2^)+(0.0997P)^2^+5.3712P] where P=(Fo^2^+2Fc^2^)/3'
_refine_ls_weighting_scheme calc
_refine_ls_wR_factor_ref 0.197
_reflns_number_gt 12639
_reflns_number_total 15311
_reflns_threshold_expression >2sigma(I)
_cod_data_source_file C0DT01084G.TXT
_cod_data_source_block 090917anthfc_pxy_dcm
_cod_depositor_comments
;
The following automatic conversions were performed:
'_exptl_absorpt_correction_type' value 'Numerical' changed to 'numerical'
according to '/home/saulius/struct/CIF-dictionaries/cif_core.dic'
dictionary named 'cif_core.dic' version 2.4.1 from 2010-06-29.

Automatic conversion script
Id: cif_fix_enum 1555 2011-01-17 13:19:09Z saulius 
;
_cod_original_sg_symbol_H-M P-1
_cod_database_code 7014706

loop_
_symmetry_equiv_pos_as_xyz
'x, y, z'
'-x, -y, -z'

loop_
_atom_site_label
_atom_site_type_symbol
_atom_site_fract_x
_atom_site_fract_y
_atom_site_fract_z
_atom_site_U_iso_or_equiv
_atom_site_adp_type
_atom_site_occupancy
_atom_site_calc_flag
_atom_site_refinement_flags
_atom_site_disorder_group
_atom_site_disorder_assembly
Cu01 Cu 0.48713(4) 0.14101(3) 0.832081(17) 0.02335(12) Uani 1 d . . .
Fe02 Fe 0.34141(5) 0.45530(3) 0.64587(2) 0.02870(13) Uani 1 d . . .
Cl01 Cl 0.60328(15) 0.45469(11) 0.75354(7) 0.0733(4) Uani 1 d . . .
Cl02 Cl 0.6468(2) 0.63378(13) 0.73689(8) 0.0960(6) Uani 1 d . . .
N005 N 0.4328(3) 0.04405(19) 0.68451(12) 0.0242(5) Uani 1 d . . .
F12 F 0.8849(4) 0.4435(4) 0.8906(2) 0.0454(10) Uiso 0.653(7) d P 1 A
F13 F 0.8472(4) 0.5800(3) 0.9276(2) 0.0593(14) Uiso 0.653(7) d P 1 A
F14 F 0.8452(9) 0.4327(7) 0.9848(4) 0.128(3) Uiso 0.653(7) d P 1 A
F11 F 0.6948(5) 0.5453(4) 0.9091(3) 0.0760(17) Uiso 0.653(7) d P 1 A
C007 C 0.9565(5) 0.7203(4) 0.5514(3) 0.0574(12) Uani 1 d . . .
H007 H 0.9777 0.757 0.5719 0.069 Uiso 1 calc R . .
N008 N 0.3644(2) 0.2263(2) 0.87973(12) 0.0239(5) Uani 1 d . . .
C009 C 1.0789(5) 0.7774(4) 0.4578(3) 0.0615(14) Uani 1 d . . .
H00A H 1.0932 0.8117 0.4842 0.092 Uiso 0.5 calc PR . .
H00B H 1.0367 0.8238 0.4187 0.092 Uiso 0.5 calc PR . .
H00C H 1.1571 0.7341 0.4489 0.092 Uiso 0.5 calc PR . .
H00D H 1.0982 0.768 0.417 0.092 Uiso 0.5 calc PR . .
H00E H 1.1546 0.756 0.4825 0.092 Uiso 0.5 calc PR . .
H00F H 1.0342 0.8457 0.4523 0.092 Uiso 0.5 calc PR . .
N010 N 0.5599(2) -0.00226(19) 0.83915(12) 0.0228(5) Uani 1 d . . .
C011 C 0.3731(4) 0.1082(3) 0.46705(16) 0.0344(8) Uani 1 d . . .
C012 C 0.3390(3) 0.1008(2) 0.57882(15) 0.0259(7) Uani 1 d . . .
C013 C 0.6028(3) 0.3136(2) 0.91259(16) 0.0279(7) Uani 1 d . . .
C014 C 0.1313(8) 0.7100(4) 0.7372(3) 0.089(2) Uani 1 d . . .
H014 H 0.11 0.7417 0.6942 0.106 Uiso 1 calc R . .
C015 C 0.3589(3) 0.2302(2) 0.69456(14) 0.0205(6) Uani 1 d . . .
N016 N 0.4282(2) 0.15252(19) 0.74285(12) 0.0210(5) Uani 1 d . . .
N017 N 0.6054(2) 0.19659(19) 0.85985(12) 0.0230(5) Uani 1 d . . .
C018 C 0.3700(3) 0.3649(2) 0.73871(15) 0.0271(7) Uani 1 d . . .
H018 H 0.446 0.3313 0.7614 0.033 Uiso 1 calc R . .
C019 C 0.5438(3) 0.2635(2) 0.89011(14) 0.0237(6) Uani 1 d . . .
C020 C 0.1970(3) 0.1784(2) 0.86368(15) 0.0267(7) Uani 1 d . . .
C021 C 0.2003(3) 0.4046(2) 0.67360(16) 0.0297(7) Uani 1 d . . .
H021 H 0.1461 0.4016 0.646 0.036 Uiso 1 calc R . .
C022 C 0.0586(6) 0.6632(4) 0.7766(3) 0.0723(16) Uani 1 d . . .
C023 C 0.4149(3) 0.2793(2) 0.90108(15) 0.0258(7) Uani 1 d . . .
C024 C 0.2211(3) 0.3559(3) 0.94373(17) 0.0339(8) Uani 1 d . . .
H024 H 0.1725 0.3985 0.9653 0.041 Uiso 1 calc R . .
C025 C 0.7934(3) 0.0901(2) 0.82895(16) 0.0252(6) Uani 1 d . . .
C026 C 0.6778(4) 0.1884(3) 0.65955(18) 0.0365(8) Uani 1 d . . .
H026 H 0.6291 0.247 0.6306 0.044 Uiso 1 calc R . .
C027 C 0.4338(4) 0.1380(3) 0.40974(17) 0.0443(10) Uani 1 d . . .
H027 H 0.4206 0.1222 0.3744 0.053 Uiso 1 calc R . .
C028 C 0.1302(4) -0.0397(3) 0.6431(2) 0.0432(9) Uani 1 d . . .
H028 H 0.0931 -0.0609 0.6808 0.052 Uiso 1 calc R . .
C029 C 0.2187(4) 0.0161(3) 0.85912(19) 0.0359(8) Uani 1 d . . .
C030 C 0.5345(3) -0.0231(2) 0.78800(14) 0.0223(6) Uani 1 d . . .
C031 C 0.7307(3) 0.2925(3) 0.90258(17) 0.0304(7) Uani 1 d . . .
H031 H 0.773 0.3251 0.9157 0.037 Uiso 1 calc R . .
C032 C 0.2957(4) 0.0551(3) 0.47213(17) 0.0379(9) Uani 1 d . . .
H032 H 0.2812 0.0398 0.4367 0.045 Uiso 1 calc R . .
C033 C 0.7717(3) 0.0968(3) 0.76567(16) 0.0272(7) Uani 1 d . . .
C034 C 0.5305(4) 0.2142(3) 0.45891(19) 0.0409(9) Uani 1 d . . .
H034 H 0.5822 0.2497 0.4557 0.049 Uiso 1 calc R . .
C035 C 0.3202(4) 0.5210(3) 0.54911(19) 0.0470(10) Uani 1 d . . .
H035 H 0.2558 0.5284 0.5229 0.056 Uiso 1 calc R . .
C036 C 0.3270(3) 0.2160(2) 0.63993(15) 0.0252(6) Uani 1 d . . .
H036 H 0.2803 0.2689 0.6065 0.03 Uiso 1 calc R . .
C037 C 0.8276(3) 0.0115(3) 0.74533(18) 0.0326(8) Uani 1 d . . .
C038 C 0.3663(3) 0.1216(2) 0.63641(15) 0.0246(6) Uani 1 d . . .
C039 C 0.6755(3) -0.1735(3) 0.88685(16) 0.0305(7) Uani 1 d . . .
H039 H 0.7247 -0.2234 0.9208 0.037 Uiso 1 calc R . .
C040 C 0.3469(3) 0.3445(3) 0.93449(16) 0.0304(7) Uani 1 d . . .
C041 C 0.2621(3) 0.0463(2) 0.58327(16) 0.0296(7) Uani 1 d . . .
C042 C 0.4602(3) 0.0631(2) 0.73494(14) 0.0215(6) Uani 1 d . . .
C043 C 0.4749(4) 0.1868(3) 0.51463(17) 0.0334(8) Uani 1 d . . .
H043 H 0.4898 0.2038 0.5492 0.04 Uiso 1 calc R . .
C044 C 0.1701(3) 0.3043(3) 0.92107(17) 0.0334(8) Uani 1 d . . .
H044 H 0.0868 0.3121 0.9268 0.04 Uiso 1 calc R . .
C045 C 0.7921(3) 0.2237(2) 0.87336(16) 0.0278(7) Uani 1 d . . .
H045 H 0.8765 0.2093 0.8666 0.033 Uiso 1 calc R . .
C046 C 0.2396(4) 0.0243(3) 0.52791(18) 0.0341(8) Uani 1 d . . .
C047 C 0.2447(3) 0.2388(2) 0.88878(15) 0.0265(7) Uani 1 d . . .
C048 C 0.2750(4) -0.0882(3) 0.8848(2) 0.0492(11) Uani 1 d . . .
H048 H 0.2564 -0.1277 0.8657 0.059 Uiso 1 calc R . .
C049 C 0.6980(3) 0.1854(3) 0.71994(17) 0.0294(7) Uani 1 d . . .
H049 H 0.6631 0.2421 0.7316 0.035 Uiso 1 calc R . .
C051 C 0.6448(3) -0.1937(3) 0.83474(17) 0.0331(8) Uani 1 d . . .
H051 H 0.6718 -0.2578 0.8336 0.04 Uiso 1 calc R . .
C052 C 0.9267(3) -0.0826(3) 0.85067(19) 0.0327(8) Uani 1 d . . .
C053 C -0.0465(4) 0.3664(3) 0.74145(19) 0.0399(9) Uani 1 d . . .
H053 H -0.0892 0.4337 0.7277 0.048 Uiso 1 calc R . .
C054 C 0.3155(3) 0.3285(2) 0.70137(14) 0.0229(6) Uani 1 d . . .
C055 C 0.1063(3) 0.2232(3) 0.81291(16) 0.0276(7) Uani 1 d . . .
C056 C 0.8702(3) 0.0018(2) 0.87209(17) 0.0274(7) Uani 1 d . . .
C057 C 0.2502(3) 0.0756(3) 0.88838(16) 0.0296(7) Uani 1 d . . .
C058 C 0.6309(3) -0.0771(2) 0.88705(15) 0.0274(7) Uani 1 d . . .
H058 H 0.6511 -0.0635 0.922 0.033 Uiso 1 calc R . .
C059 C 0.3948(3) 0.1331(2) 0.52130(15) 0.0283(7) Uani 1 d . . .
C060 C 0.8027(4) 0.0182(3) 0.6818(2) 0.0412(9) Uani 1 d . . .
H060 H 0.8373 -0.0371 0.6686 0.049 Uiso 1 calc R . .
C061 C 0.5313(4) 0.3802(3) 0.94607(19) 0.0362(8) Uani 1 d . . .
H061 H 0.5692 0.4141 0.9607 0.043 Uiso 1 calc R . .
C062 C -0.0746(4) 0.3053(3) 0.71228(19) 0.0426(9) Uani 1 d . . .
H062 H -0.1352 0.3332 0.6795 0.051 Uiso 1 calc R . .
C063 C 0.1941(7) 0.6133(4) 0.8622(4) 0.089(2) Uani 1 d . . .
H063 H 0.2114 0.5794 0.9053 0.106 Uiso 1 calc R . .
C064 C 0.1607(4) -0.0309(3) 0.5331(2) 0.0446(10) Uani 1 d . . .
H064 H 0.1449 -0.0455 0.4976 0.054 Uiso 1 calc R . .
C065 C 0.4099(4) 0.3946(3) 0.95677(19) 0.0374(9) Uani 1 d . . .
H065 H 0.3663 0.4378 0.979 0.045 Uiso 1 calc R . .
C066 C 0.7281(3) 0.1744(2) 0.85351(15) 0.0243(6) Uani 1 d . . .
C067 C 0.7301(4) 0.1031(3) 0.64013(19) 0.0430(10) Uani 1 d . . .
H067 H 0.7144 0.1057 0.599 0.052 Uiso 1 calc R . .
C068 C 0.1343(4) 0.0612(3) 0.8070(2) 0.0381(8) Uani 1 d . . .
H068 H 0.1159 0.0224 0.7872 0.046 Uiso 1 calc R . .
C069 C 0.2043(3) 0.0125(3) 0.64055(18) 0.0338(8) Uani 1 d . . .
H069 H 0.2176 0.0265 0.6767 0.041 Uiso 1 calc R . .
C070 C 0.8901(3) -0.0104(3) 0.93746(17) 0.0303(7) Uani 1 d . . .
H070 H 0.853 0.0426 0.9527 0.036 Uiso 1 calc R . .
C071 C 0.0766(3) 0.1626(3) 0.78372(17) 0.0325(7) Uani 1 d . . .
C072 C 0.0423(3) 0.3264(3) 0.78921(17) 0.0310(7) Uani 1 d . . .
H072 H 0.0617 0.3672 0.8067 0.037 Uiso 1 calc R . .
C073 C 1.0186(4) -0.1810(3) 0.9563(2) 0.0438(10) Uani 1 d . . .
H073 H 1.0671 -0.2407 0.9842 0.053 Uiso 1 calc R . .
C075 C 0.3341(3) 0.0277(3) 0.94338(17) 0.0363(8) Uani 1 d . . .
H075 H 0.3551 0.0651 0.9633 0.044 Uiso 1 calc R . .
C076 C 0.1839(4) 0.4848(3) 0.69554(18) 0.0347(8) Uani 1 d . . .
H076 H 0.1159 0.5433 0.6855 0.042 Uiso 1 calc R . .
C078 C 0.9625(4) -0.0985(3) 0.97810(19) 0.0377(8) Uani 1 d . . .
H078 H 0.9751 -0.1043 1.0203 0.045 Uiso 1 calc R . .
C079 C -0.0143(4) 0.2082(3) 0.73183(19) 0.0402(9) Uani 1 d . . .
H079 H -0.0315 0.1696 0.7115 0.048 Uiso 1 calc R . .
C080 C 0.4354(4) 0.5504(3) 0.6145(2) 0.0458(10) Uani 1 d . . .
H080 H 0.4602 0.5802 0.639 0.055 Uiso 1 calc R . .
C081 C 0.9035(3) -0.0753(3) 0.78821(19) 0.0359(8) Uani 1 d . . .
H081 H 0.9398 -0.1303 0.7748 0.043 Uiso 1 calc R . .
C082 C 0.9664(4) 0.6637(3) 0.4631(2) 0.0469(10) Uani 1 d . . .
H082 H 0.9942 0.6618 0.4229 0.056 Uiso 1 calc R . .
C083 C 1.0013(4) -0.1727(3) 0.8944(2) 0.0419(9) Uani 1 d . . .
H083 H 1.0389 -0.227 0.8804 0.05 Uiso 1 calc R . .
C084 C 0.5739(3) -0.1172(2) 0.78462(16) 0.0298(7) Uani 1 d . . .
H084 H 0.5529 -0.1291 0.7491 0.036 Uiso 1 calc R . .
C085 C 0.2885(4) 0.4614(2) 0.73557(17) 0.0327(8) Uani 1 d . . .
H085 H 0.3013 0.5016 0.756 0.039 Uiso 1 calc R . .
C086 C 1.0002(4) 0.7190(3) 0.4919(2) 0.0469(10) Uani 1 d . . .
C087 C 0.2468(8) 0.7077(5) 0.7668(5) 0.103(3) Uani 1 d . . .
H087 H 0.2983 0.739 0.7429 0.124 Uiso 1 calc R . .
C088 C 0.5094(5) 0.1883(3) 0.40581(19) 0.0489(11) Uani 1 d . . .
H088 H 0.5482 0.2062 0.3681 0.059 Uiso 1 calc R . .
C089 C 0.8476(4) 0.6122(3) 0.5526(2) 0.0423(9) Uani 1 d . . .
C090 C 0.7632(5) 0.5565(4) 0.5844(2) 0.0556(12) Uani 1 d . . .
H09A H 0.7507 0.5222 0.5576 0.083 Uiso 0.5 calc PR . .
H09B H 0.6845 0.6018 0.5912 0.083 Uiso 0.5 calc PR . .
H09C H 0.8009 0.5104 0.6245 0.083 Uiso 0.5 calc PR . .
H09D H 0.74 0.5674 0.6246 0.083 Uiso 0.5 calc PR . .
H09E H 0.8062 0.4878 0.591 0.083 Uiso 0.5 calc PR . .
H09F H 0.6898 0.5792 0.5577 0.083 Uiso 0.5 calc PR . .
C091 C 0.2730(7) 0.6561(5) 0.8322(5) 0.087(2) Uani 1 d . . .
C092 C 0.1090(4) -0.0621(3) 0.5880(2) 0.0489(11) Uani 1 d . . .
H092 H 0.059 -0.0986 0.5904 0.059 Uiso 1 calc R . .
C093 C 0.3214(5) 0.5880(3) 0.5804(2) 0.0490(11) Uani 1 d . . .
H093 H 0.2575 0.6468 0.5786 0.059 Uiso 1 calc R . .
C094 C 0.3831(4) -0.0720(3) 0.9667(2) 0.0479(11) Uani 1 d . . .
H094 H 0.4359 -0.1019 1.0028 0.057 Uiso 1 calc R . .
C095 C 0.3546(4) -0.1305(3) 0.9363(2) 0.0539(12) Uani 1 d . . .
H095 H 0.3908 -0.1984 0.9518 0.065 Uiso 1 calc R . .
C096 C 0.4344(4) 0.4409(3) 0.56479(18) 0.0417(9) Uani 1 d . . .
H096 H 0.4581 0.3861 0.551 0.05 Uiso 1 calc R . .
C097 C 0.8917(4) 0.6110(3) 0.4931(2) 0.0460(10) Uani 1 d . . .
H097 H 0.8708 0.574 0.4727 0.055 Uiso 1 calc R . .
C098 C 0.6616(6) 0.5168(4) 0.7891(3) 0.0666(14) Uani 1 d . . .
H09G H 0.7486 0.4791 0.8015 0.08 Uiso 1 calc R . .
H09H H 0.617 0.5235 0.8271 0.08 Uiso 1 calc R . .
B099 B 0.8237(5) 0.4986(4) 0.9276(3) 0.0428(11) Uani 1 d . . .
C101 C 0.5065(4) 0.4591(3) 0.60538(19) 0.0417(9) Uani 1 d . . .
H101 H 0.5858 0.4185 0.6228 0.05 Uiso 1 calc R . .
C102 C 0.8808(5) 0.6675(4) 0.5812(2) 0.0563(12) Uani 1 d . . .
H102 H 0.8523 0.6698 0.6212 0.068 Uiso 1 calc R . .
C107 C 0.0947(6) 0.6142(4) 0.8370(3) 0.0680(15) Uani 1 d . . .
H107 H 0.048 0.5794 0.8622 0.082 Uiso 1 calc R . .
C106 C -0.0639(6) 0.6716(7) 0.7503(5) 0.121(4) Uani 1 d . . .
H10A H -0.0746 0.709 0.706 0.181 Uiso 0.5 calc PR . .
H10B H -0.131 0.7038 0.773 0.181 Uiso 0.5 calc PR . .
H10C H -0.0637 0.6073 0.7552 0.181 Uiso 0.5 calc PR . .
H10D H -0.1049 0.6377 0.7835 0.181 Uiso 0.5 calc PR . .
H10E H -0.0485 0.643 0.7165 0.181 Uiso 0.5 calc PR . .
H10F H -0.1158 0.7394 0.7343 0.181 Uiso 0.5 calc PR . .
C104 C 0.3852(7) 0.6586(5) 0.8671(6) 0.150(5) Uani 1 d . . .
H10G H 0.4294 0.6935 0.8367 0.225 Uiso 0.5 calc PR . .
H10H H 0.4403 0.5929 0.8872 0.225 Uiso 0.5 calc PR . .
H10I H 0.3541 0.6911 0.8986 0.225 Uiso 0.5 calc PR . .
H10J H 0.3865 0.6248 0.9117 0.225 Uiso 0.5 calc PR . .
H10K H 0.3756 0.7254 0.8611 0.225 Uiso 0.5 calc PR . .
H10L H 0.4617 0.6272 0.8497 0.225 Uiso 0.5 calc PR . .
F21 F 0.9173(12) 0.4961(10) 0.9662(6) 0.103(4) Uiso 0.347(7) d P 2 A
F23 F 0.7709(8) 0.4374(6) 0.9754(4) 0.051(2) Uiso 0.347(7) d P 2 A
F24 F 0.8845(6) 0.4768(6) 0.8714(4) 0.0332(16) Uiso 0.347(7) d P 2 A
F22 F 0.7606(13) 0.5842(10) 0.9074(6) 0.100(4) Uiso 0.347(7) d P 2 A

loop_
_atom_site_aniso_label
_atom_site_aniso_U_11
_atom_site_aniso_U_22
_atom_site_aniso_U_33
_atom_site_aniso_U_23
_atom_site_aniso_U_13
_atom_site_aniso_U_12
Cu01 0.0254(2) 0.0246(2) 0.02182(19) -0.01239(15) 0.00163(14) -0.00654(16)
Fe02 0.0341(3) 0.0209(2) 0.0298(3) -0.00540(19) -0.0003(2) -0.0102(2)
Cl01 0.0862(10) 0.0700(9) 0.0649(8) -0.0029(7) -0.0229(7) -0.0397(8)
Cl02 0.1595(18) 0.0734(10) 0.0683(10) -0.0149(8) -0.0025(10) -0.0614(12)
N005 0.0292(14) 0.0227(13) 0.0223(12) -0.0084(10) 0.0001(10) -0.0095(11)
C007 0.061(3) 0.053(3) 0.062(3) -0.025(2) -0.010(2) -0.016(2)
N008 0.0239(13) 0.0250(13) 0.0197(12) -0.0084(10) 0.0012(10) -0.0038(11)
C009 0.063(3) 0.049(3) 0.068(3) 0.002(2) -0.019(3) -0.028(2)
N010 0.0232(13) 0.0233(13) 0.0212(12) -0.0088(10) 0.0012(10) -0.0058(10)
C011 0.043(2) 0.0277(17) 0.0258(16) -0.0086(13) -0.0067(14) -0.0035(15)
C012 0.0321(17) 0.0196(14) 0.0231(15) -0.0064(12) -0.0056(12) -0.0049(13)
C013 0.0311(18) 0.0247(15) 0.0282(16) -0.0136(13) -0.0002(13) -0.0055(13)
C014 0.127(6) 0.037(3) 0.072(4) -0.018(3) 0.032(4) 0.002(3)
C015 0.0210(15) 0.0194(14) 0.0211(14) -0.0072(11) 0.0025(11) -0.0068(11)
N016 0.0204(13) 0.0216(12) 0.0211(12) -0.0098(10) 0.0011(9) -0.0050(10)
N017 0.0253(14) 0.0232(13) 0.0195(12) -0.0102(10) 0.0008(10) -0.0043(11)
C018 0.0302(17) 0.0256(16) 0.0263(15) -0.0105(13) 0.0029(13) -0.0090(13)
C019 0.0256(16) 0.0221(14) 0.0201(14) -0.0098(11) -0.0011(11) -0.0016(12)
C020 0.0230(16) 0.0300(16) 0.0269(15) -0.0121(13) 0.0069(12) -0.0074(13)
C021 0.0317(18) 0.0239(16) 0.0314(17) -0.0086(13) 0.0016(13) -0.0076(14)
C022 0.090(4) 0.047(3) 0.082(4) -0.043(3) 0.018(3) -0.010(3)
C023 0.0281(17) 0.0236(15) 0.0228(14) -0.0118(12) -0.0017(12) -0.0016(13)
C024 0.0306(18) 0.0356(19) 0.0299(17) -0.0182(15) 0.0012(14) 0.0014(15)
C025 0.0183(15) 0.0282(16) 0.0343(17) -0.0172(13) 0.0050(12) -0.0087(13)
C026 0.0332(19) 0.048(2) 0.0325(18) -0.0174(16) 0.0036(14) -0.0153(17)
C027 0.054(3) 0.046(2) 0.0216(17) -0.0103(16) -0.0020(16) -0.005(2)
C028 0.042(2) 0.043(2) 0.049(2) -0.0118(18) -0.0007(18) -0.0209(18)
C029 0.034(2) 0.0298(18) 0.045(2) -0.0134(16) 0.0163(16) -0.0143(15)
C030 0.0227(15) 0.0216(14) 0.0227(14) -0.0077(12) -0.0001(11) -0.0070(12)
C031 0.0329(18) 0.0287(17) 0.0331(17) -0.0152(14) -0.0033(14) -0.0093(14)
C032 0.048(2) 0.0346(19) 0.0278(17) -0.0139(15) -0.0132(15) -0.0050(17)
C033 0.0223(16) 0.0351(18) 0.0327(17) -0.0199(14) 0.0057(12) -0.0126(14)
C034 0.046(2) 0.0337(19) 0.038(2) -0.0078(16) 0.0058(17) -0.0118(17)
C035 0.060(3) 0.044(2) 0.0310(19) 0.0055(17) -0.0054(18) -0.024(2)
C036 0.0289(17) 0.0223(15) 0.0218(14) -0.0064(12) -0.0018(12) -0.0062(13)
C037 0.0265(17) 0.0397(19) 0.0408(19) -0.0257(16) 0.0081(14) -0.0122(15)
C038 0.0250(16) 0.0263(15) 0.0230(14) -0.0083(12) -0.0013(12) -0.0088(13)
C039 0.0309(18) 0.0280(16) 0.0259(16) -0.0054(13) -0.0014(13) -0.0046(14)
C040 0.0327(18) 0.0301(17) 0.0270(16) -0.0170(14) 0.0013(13) -0.0026(14)
C041 0.0330(18) 0.0249(16) 0.0290(16) -0.0091(13) -0.0069(13) -0.0061(14)
C042 0.0235(15) 0.0231(14) 0.0205(14) -0.0101(11) 0.0003(11) -0.0084(12)
C043 0.044(2) 0.0275(17) 0.0270(16) -0.0079(13) 0.0006(14) -0.0108(15)
C044 0.0249(17) 0.0357(18) 0.0324(17) -0.0146(15) 0.0040(13) 0.0004(14)
C045 0.0252(17) 0.0303(17) 0.0318(17) -0.0156(14) 0.0020(13) -0.0094(13)
C046 0.038(2) 0.0275(17) 0.0362(18) -0.0125(14) -0.0114(15) -0.0068(15)
C047 0.0234(16) 0.0297(16) 0.0223(14) -0.0095(12) 0.0038(12) -0.0042(13)
C048 0.048(3) 0.035(2) 0.066(3) -0.020(2) 0.021(2) -0.0172(19)
C049 0.0249(17) 0.0366(18) 0.0350(18) -0.0210(15) 0.0052(13) -0.0125(14)
C051 0.038(2) 0.0231(16) 0.0334(18) -0.0090(14) -0.0005(14) -0.0053(14)
C052 0.0239(17) 0.0297(17) 0.048(2) -0.0208(16) 0.0056(14) -0.0066(14)
C053 0.032(2) 0.042(2) 0.040(2) -0.0075(17) -0.0038(15) -0.0107(17)
C054 0.0285(16) 0.0176(14) 0.0230(14) -0.0065(11) 0.0032(12) -0.0088(12)
C055 0.0220(16) 0.0348(17) 0.0270(16) -0.0118(13) 0.0078(12) -0.0107(14)
C056 0.0202(15) 0.0291(16) 0.0370(18) -0.0173(14) 0.0058(13) -0.0084(13)
C057 0.0254(17) 0.0302(17) 0.0318(17) -0.0105(14) 0.0116(13) -0.0095(14)
C058 0.0294(17) 0.0293(16) 0.0215(14) -0.0072(12) -0.0017(12) -0.0081(14)
C059 0.0336(18) 0.0207(15) 0.0248(15) -0.0070(12) -0.0059(13) -0.0019(13)
C060 0.040(2) 0.052(2) 0.048(2) -0.037(2) 0.0102(17) -0.0176(18)
C061 0.038(2) 0.0349(19) 0.044(2) -0.0277(17) 0.0010(16) -0.0090(16)
C062 0.033(2) 0.056(3) 0.037(2) -0.0088(18) -0.0043(15) -0.0176(19)
C063 0.082(5) 0.044(3) 0.137(7) -0.044(4) 0.021(4) -0.009(3)
C064 0.045(2) 0.048(2) 0.050(2) -0.0237(19) -0.0110(18) -0.0167(19)
C065 0.039(2) 0.0364(19) 0.042(2) -0.0292(17) 0.0028(16) -0.0045(16)
C066 0.0253(16) 0.0249(15) 0.0226(14) -0.0105(12) 0.0013(12) -0.0062(12)
C067 0.043(2) 0.064(3) 0.036(2) -0.0309(19) 0.0051(16) -0.022(2)
C068 0.036(2) 0.041(2) 0.047(2) -0.0224(17) 0.0149(16) -0.0193(17)
C069 0.0347(19) 0.0330(18) 0.0355(18) -0.0109(15) -0.0038(14) -0.0130(15)
C070 0.0232(16) 0.0311(17) 0.0369(18) -0.0148(14) 0.0013(13) -0.0065(14)
C071 0.0284(18) 0.042(2) 0.0330(17) -0.0149(15) 0.0094(14) -0.0182(16)
C072 0.0263(17) 0.0332(18) 0.0321(17) -0.0089(14) 0.0019(13) -0.0101(14)
C073 0.032(2) 0.0275(18) 0.060(3) -0.0067(17) -0.0035(18) -0.0025(15)
C075 0.0327(19) 0.0349(19) 0.0319(18) -0.0045(15) 0.0095(14) -0.0080(15)
C076 0.0334(19) 0.0228(16) 0.043(2) -0.0116(15) 0.0025(15) -0.0034(14)
C078 0.033(2) 0.036(2) 0.038(2) -0.0084(16) -0.0005(15) -0.0086(16)
C079 0.035(2) 0.055(2) 0.042(2) -0.0215(19) 0.0046(16) -0.0252(19)
C080 0.061(3) 0.036(2) 0.048(2) -0.0039(17) 0.000(2) -0.032(2)
C081 0.0296(19) 0.0356(19) 0.050(2) -0.0288(17) 0.0103(16) -0.0092(15)
C082 0.050(3) 0.048(2) 0.037(2) -0.0064(18) -0.0050(18) -0.015(2)
C083 0.031(2) 0.0303(19) 0.063(3) -0.0198(18) 0.0034(17) -0.0043(15)
C084 0.0371(19) 0.0239(16) 0.0266(16) -0.0089(13) -0.0019(13) -0.0073(14)
C085 0.042(2) 0.0222(16) 0.0365(18) -0.0162(14) 0.0061(15) -0.0093(15)
C086 0.044(2) 0.035(2) 0.052(2) -0.0030(18) -0.0119(19) -0.0098(18)
C087 0.087(5) 0.052(4) 0.177(9) -0.055(5) 0.059(6) -0.024(4)
C088 0.061(3) 0.045(2) 0.0252(18) -0.0024(16) 0.0067(17) -0.009(2)
C089 0.032(2) 0.041(2) 0.041(2) -0.0043(17) -0.0088(16) -0.0033(16)
C090 0.054(3) 0.055(3) 0.046(2) -0.001(2) -0.002(2) -0.018(2)
C091 0.078(4) 0.047(3) 0.134(7) -0.043(4) 0.000(4) -0.006(3)
C092 0.045(2) 0.048(2) 0.066(3) -0.022(2) -0.007(2) -0.025(2)
C093 0.060(3) 0.0290(19) 0.049(2) 0.0063(17) -0.005(2) -0.0196(19)
C094 0.040(2) 0.039(2) 0.041(2) 0.0040(17) 0.0099(17) -0.0028(18)
C095 0.049(3) 0.030(2) 0.063(3) 0.0009(19) 0.018(2) -0.0073(18)
C096 0.057(3) 0.044(2) 0.0294(18) -0.0082(16) 0.0097(17) -0.028(2)
C097 0.053(3) 0.043(2) 0.038(2) -0.0056(17) -0.0084(18) -0.0160(19)
C098 0.079(4) 0.063(3) 0.053(3) -0.012(2) -0.005(3) -0.024(3)
B099 0.042(3) 0.040(2) 0.056(3) -0.028(2) 0.009(2) -0.016(2)
C101 0.045(2) 0.042(2) 0.040(2) -0.0065(17) 0.0061(17) -0.0233(18)
C102 0.056(3) 0.062(3) 0.050(3) -0.020(2) 0.001(2) -0.019(2)
C107 0.080(4) 0.041(3) 0.079(4) -0.027(3) 0.004(3) -0.011(3)
C106 0.064(4) 0.148(7) 0.186(9) -0.141(7) 0.002(5) -0.002(4)
C104 0.078(5) 0.052(4) 0.316(15) -0.064(6) -0.044(7) -0.002(3)

loop_
_atom_type_symbol
_atom_type_description
_atom_type_scat_dispersion_real
_atom_type_scat_dispersion_imag
_atom_type_scat_source
B B 0.0013 0.0007 'International Tables Vol C Tables 4.2.6.8 and 6.1.1.4'
H H 0 0 'International Tables Vol C Tables 4.2.6.8 and 6.1.1.4'
C C 0.0033 0.0016 'International Tables Vol C Tables 4.2.6.8 and 6.1.1.4'
N N 0.0061 0.0033 'International Tables Vol C Tables 4.2.6.8 and 6.1.1.4'
F F 0.0171 0.0103 'International Tables Vol C Tables 4.2.6.8 and 6.1.1.4'
Fe Fe 0.3463 0.8444 'International Tables Vol C Tables 4.2.6.8 and 6.1.1.4'
Cu Cu 0.3201 1.2651 'International Tables Vol C Tables 4.2.6.8 and 6.1.1.4'
Cl Cl 0.1484 0.1585 'International Tables Vol C Tables 4.2.6.8 and 6.1.1.4'

loop_
_geom_angle_atom_site_label_1
_geom_angle_atom_site_label_2
_geom_angle_atom_site_label_3
_geom_angle
_geom_angle_site_symmetry_1
_geom_angle_site_symmetry_3
_geom_angle_publ_flag
N010 Cu01 N008 137.22(11) . . ?
N010 Cu01 N017 115.65(11) . . ?
N008 Cu01 N017 81.35(11) . . ?
N010 Cu01 N016 82.06(10) . . ?
N008 Cu01 N016 116.90(10) . . ?
N017 Cu01 N016 131.68(10) . . ?
C021 Fe02 C076 40.69(14) . . ?
C021 Fe02 C093 124.18(17) . . ?
C076 Fe02 C093 103.18(18) . . ?
C021 Fe02 C080 160.57(17) . . ?
C076 Fe02 C080 122.86(17) . . ?
C093 Fe02 C080 40.07(18) . . ?
C021 Fe02 C035 107.60(17) . . ?
C076 Fe02 C035 116.19(18) . . ?
C093 Fe02 C035 40.47(18) . . ?
C080 Fe02 C035 67.68(18) . . ?
C021 Fe02 C096 121.64(15) . . ?
C076 Fe02 C096 152.52(17) . . ?
C093 Fe02 C096 67.93(19) . . ?
C080 Fe02 C096 67.85(18) . . ?
C035 Fe02 C096 40.31(18) . . ?
C021 Fe02 C101 157.22(16) . . ?
C076 Fe02 C101 161.94(16) . . ?
C093 Fe02 C101 67.85(19) . . ?
C080 Fe02 C101 40.43(17) . . ?
C035 Fe02 C101 67.86(18) . . ?
C096 Fe02 C101 40.44(16) . . ?
C021 Fe02 C085 68.64(15) . . ?
C076 Fe02 C085 40.64(15) . . ?
C093 Fe02 C085 114.50(17) . . ?
C080 Fe02 C085 105.17(17) . . ?
C035 Fe02 C085 149.01(17) . . ?
C096 Fe02 C085 166.84(17) . . ?
C101 Fe02 C085 127.17(16) . . ?
C021 Fe02 C018 68.57(14) . . ?
C076 Fe02 C018 68.17(14) . . ?
C093 Fe02 C018 150.30(17) . . ?
C080 Fe02 C018 119.44(16) . . ?
C035 Fe02 C018 168.99(16) . . ?
C096 Fe02 C018 132.07(15) . . ?
C101 Fe02 C018 111.39(16) . . ?
C085 Fe02 C018 40.50(13) . . ?
C021 Fe02 C054 41.09(13) . . ?
C076 Fe02 C054 68.35(13) . . ?
C093 Fe02 C054 164.46(16) . . ?
C080 Fe02 C054 155.47(16) . . ?
C035 Fe02 C054 130.22(16) . . ?
C096 Fe02 C054 113.24(15) . . ?
C101 Fe02 C054 123.86(15) . . ?
C085 Fe02 C054 68.18(13) . . ?
C018 Fe02 C054 40.31(13) . . ?
C042 N005 C038 116.5(3) . . ?
C086 C007 C102 121.0(5) . . ?
C047 N008 C023 119.0(3) . . ?
C047 N008 Cu01 128.3(2) . . ?
C023 N008 Cu01 112.6(2) . . ?
C058 N010 C030 117.5(3) . . ?
C058 N010 Cu01 128.2(2) . . ?
C030 N010 Cu01 114.3(2) . . ?
C032 C011 C027 122.3(3) . . ?
C032 C011 C059 119.2(3) . . ?
C027 C011 C059 118.4(4) . . ?
C041 C012 C059 121.1(3) . . ?
C041 C012 C038 119.5(3) . . ?
C059 C012 C038 119.3(3) . . ?
C019 C013 C031 117.5(3) . . ?
C019 C013 C061 118.7(3) . . ?
C031 C013 C061 123.8(3) . . ?
C022 C014 C087 117.6(7) . . ?
N016 C015 C036 120.3(3) . . ?
N016 C015 C054 119.2(3) . . ?
C036 C015 C054 120.6(3) . . ?
C042 N016 C015 116.3(3) . . ?
C042 N016 Cu01 111.24(19) . . ?
C015 N016 Cu01 132.3(2) . . ?
C066 N017 C019 118.7(3) . . ?
C066 N017 Cu01 129.8(2) . . ?
C019 N017 Cu01 111.5(2) . . ?
C054 C018 C085 108.5(3) . . ?
C054 C018 Fe02 69.99(18) . . ?
C085 C018 Fe02 69.6(2) . . ?
N017 C019 C013 122.7(3) . . ?
N017 C019 C023 117.4(3) . . ?
C013 C019 C023 119.9(3) . . ?
C057 C020 C055 120.5(3) . . ?
C057 C020 C047 118.6(3) . . ?
C055 C020 C047 120.7(3) . . ?
C076 C021 C054 107.9(3) . . ?
C076 C021 Fe02 70.0(2) . . ?
C054 C021 Fe02 70.88(19) . . ?
C107 C022 C014 119.8(7) . . ?
C107 C022 C106 120.9(7) . . ?
C014 C022 C106 119.2(7) . . ?
N008 C023 C040 122.7(3) . . ?
N008 C023 C019 116.9(3) . . ?
C040 C023 C019 120.3(3) . . ?
C044 C024 C040 120.0(3) . . ?
C056 C025 C033 121.2(3) . . ?
C056 C025 C066 117.9(3) . . ?
C033 C025 C066 120.7(3) . . ?
C049 C026 C067 120.9(4) . . ?
C088 C027 C011 121.6(4) . . ?
C069 C028 C092 120.3(4) . . ?
C068 C029 C057 119.2(3) . . ?
C068 C029 C048 122.3(4) . . ?
C057 C029 C048 118.5(4) . . ?
N010 C030 C084 122.8(3) . . ?
N010 C030 C042 115.3(3) . . ?
C084 C030 C042 121.9(3) . . ?
C045 C031 C013 119.3(3) . . ?
C046 C032 C011 122.2(3) . . ?
C025 C033 C049 123.0(3) . . ?
C025 C033 C037 119.2(3) . . ?
C049 C033 C037 117.8(3) . . ?
C043 C034 C088 119.9(4) . . ?
C096 C035 C093 107.8(4) . . ?
C096 C035 Fe02 69.9(2) . . ?
C093 C035 Fe02 69.3(2) . . ?
C038 C036 C015 118.7(3) . . ?
C081 C037 C060 121.9(3) . . ?
C081 C037 C033 119.3(3) . . ?
C060 C037 C033 118.8(4) . . ?
N005 C038 C036 121.5(3) . . ?
N005 C038 C012 116.7(3) . . ?
C036 C038 C012 121.8(3) . . ?
C058 C039 C051 118.4(3) . . ?
C024 C040 C023 117.1(3) . . ?
C024 C040 C065 124.5(3) . . ?
C023 C040 C065 118.4(3) . . ?
C012 C041 C069 122.6(3) . . ?
C012 C041 C046 118.9(3) . . ?
C069 C041 C046 118.5(3) . . ?
N005 C042 N016 126.8(3) . . ?
N005 C042 C030 116.3(3) . . ?
N016 C042 C030 117.0(3) . . ?
C034 C043 C059 121.8(4) . . ?
C024 C044 C047 119.8(3) . . ?
C031 C045 C066 120.4(3) . . ?
C032 C046 C064 122.1(3) . . ?
C032 C046 C041 119.6(3) . . ?
C064 C046 C041 118.3(4) . . ?
N008 C047 C044 121.4(3) . . ?
N008 C047 C020 115.4(3) . . ?
C044 C047 C020 123.1(3) . . ?
C095 C048 C029 121.4(4) . . ?
C026 C049 C033 121.1(3) . . ?
C084 C051 C039 119.1(3) . . ?
C081 C052 C083 121.2(3) . . ?
C081 C052 C056 119.4(3) . . ?
C083 C052 C056 119.3(3) . . ?
C072 C053 C062 120.3(4) . . ?
C018 C054 C021 107.4(3) . . ?
C018 C054 C015 128.5(3) . . ?
C021 C054 C015 124.0(3) . . ?
C018 C054 Fe02 69.71(18) . . ?
C021 C054 Fe02 68.03(18) . . ?
C015 C054 Fe02 130.9(2) . . ?
C020 C055 C072 123.1(3) . . ?
C020 C055 C071 119.0(3) . . ?
C072 C055 C071 117.9(3) . . ?
C025 C056 C070 123.4(3) . . ?
C025 C056 C052 118.9(3) . . ?
C070 C056 C052 117.6(3) . . ?
C020 C057 C029 119.7(3) . . ?
C020 C057 C075 122.0(3) . . ?
C029 C057 C075 118.3(3) . . ?
N010 C058 C039 123.1(3) . . ?
C012 C059 C043 123.3(3) . . ?
C012 C059 C011 118.9(3) . . ?
C043 C059 C011 117.8(3) . . ?
C067 C060 C037 121.6(3) . . ?
C065 C061 C013 121.4(3) . . ?
C079 C062 C053 120.4(4) . . ?
C107 C063 C091 126.3(9) . . ?
C092 C064 C046 121.3(4) . . ?
C061 C065 C040 121.3(3) . . ?
N017 C066 C045 121.4(3) . . ?
N017 C066 C025 116.1(3) . . ?
C045 C066 C025 122.4(3) . . ?
C060 C067 C026 119.7(3) . . ?
C071 C068 C029 121.9(4) . . ?
C028 C069 C041 121.0(4) . . ?
C078 C070 C056 121.4(3) . . ?
C068 C071 C055 119.6(3) . . ?
C068 C071 C079 121.5(4) . . ?
C055 C071 C079 118.9(3) . . ?
C053 C072 C055 121.3(4) . . ?
C083 C073 C078 120.0(4) . . ?
C094 C075 C057 120.7(4) . . ?
C021 C076 C085 108.7(3) . . ?
C021 C076 Fe02 69.3(2) . . ?
C085 C076 Fe02 70.5(2) . . ?
C070 C078 C073 120.5(4) . . ?
C062 C079 C071 121.1(4) . . ?
C093 C080 C101 108.5(4) . . ?
C093 C080 Fe02 69.7(2) . . ?
C101 C080 Fe02 70.2(2) . . ?
C037 C081 C052 122.1(3) . . ?
C086 C082 C097 121.1(4) . . ?
C073 C083 C052 121.2(4) . . ?
C030 C084 C051 119.1(3) . . ?
C076 C085 C018 107.5(3) . . ?
C076 C085 Fe02 68.9(2) . . ?
C018 C085 Fe02 69.88(19) . . ?
C082 C086 C007 117.6(4) . . ?
C082 C086 C009 120.2(5) . . ?
C007 C086 C009 122.1(5) . . ?
C091 C087 C014 117.2(6) . . ?
C027 C088 C034 120.4(4) . . ?
C102 C089 C097 117.5(4) . . ?
C102 C089 C090 121.3(4) . . ?
C097 C089 C090 121.1(4) . . ?
C063 C091 C087 116.9(8) . . ?
C063 C091 C104 123.3(9) . . ?
C087 C091 C104 119.6(8) . . ?
C064 C092 C028 120.6(4) . . ?
C080 C093 C035 108.3(4) . . ?
C080 C093 Fe02 70.2(2) . . ?
C035 C093 Fe02 70.2(2) . . ?
C075 C094 C095 120.7(4) . . ?
C048 C095 C094 120.4(4) . . ?
C035 C096 C101 108.0(4) . . ?
C035 C096 Fe02 69.8(2) . . ?
C101 C096 Fe02 69.8(2) . . ?
C089 C097 C082 121.4(4) . . ?
Cl01 C098 Cl02 111.2(3) . . ?
F22 B099 F14 134.0(8) . . ?
F22 B099 F12 123.9(8) . . ?
F14 B099 F12 101.9(6) . . ?
F22 B099 F13 49.9(7) . . ?
F14 B099 F13 111.4(6) . . ?
F12 B099 F13 121.8(5) . . ?
F22 B099 F21 104.3(9) . . ?
F14 B099 F21 63.9(7) . . ?
F12 B099 F21 104.9(7) . . ?
F13 B099 F21 55.9(6) . . ?
F22 B099 F11 49.3(7) . . ?
F14 B099 F11 113.1(6) . . ?
F12 B099 F11 111.1(4) . . ?
F13 B099 F11 98.1(4) . . ?
F21 B099 F11 143.4(7) . . ?
F22 B099 F23 116.7(8) . . ?
F14 B099 F23 36.4(4) . . ?
F12 B099 F23 105.0(5) . . ?
F13 B099 F23 130.1(5) . . ?
F21 B099 F23 98.4(7) . . ?
F11 B099 F23 78.6(5) . . ?
F22 B099 F24 103.1(8) . . ?
F14 B099 F24 122.9(6) . . ?
F12 B099 F24 22.3(3) . . ?
F13 B099 F24 103.4(5) . . ?
F21 B099 F24 106.1(7) . . ?
F11 B099 F24 104.8(5) . . ?
F23 B099 F24 125.8(5) . . ?
C080 C101 C096 107.5(4) . . ?
C080 C101 Fe02 69.4(2) . . ?
C096 C101 Fe02 69.7(2) . . ?
C089 C102 C007 121.4(5) . . ?
C063 C107 C022 122.0(7) . . ?

loop_
_geom_bond_atom_site_label_1
_geom_bond_atom_site_label_2
_geom_bond_distance
_geom_bond_site_symmetry_2
_geom_bond_publ_flag
Cu01 N010 2.015(3) . ?
Cu01 N008 2.039(3) . ?
Cu01 N017 2.069(3) . ?
Cu01 N016 2.076(3) . ?
Fe02 C021 2.027(4) . ?
Fe02 C076 2.036(4) . ?
Fe02 C093 2.042(4) . ?
Fe02 C080 2.048(4) . ?
Fe02 C035 2.055(4) . ?
Fe02 C096 2.056(4) . ?
Fe02 C101 2.058(4) . ?
Fe02 C085 2.058(4) . ?
Fe02 C018 2.061(3) . ?
Fe02 C054 2.065(3) . ?
Cl01 C098 1.735(6) . ?
Cl02 C098 1.762(6) . ?
N005 C042 1.329(4) . ?
N005 C038 1.346(4) . ?
F12 B099 1.347(6) . ?
F13 B099 1.375(7) . ?
F14 B099 1.323(10) . ?
F11 B099 1.426(8) . ?
C007 C086 1.381(7) . ?
C007 C102 1.395(7) . ?
N008 C047 1.334(4) . ?
N008 C023 1.363(4) . ?
C009 C086 1.505(7) . ?
N010 C058 1.343(4) . ?
N010 C030 1.351(4) . ?
C011 C032 1.392(6) . ?
C011 C027 1.431(5) . ?
C011 C059 1.437(5) . ?
C012 C041 1.406(5) . ?
C012 C059 1.413(5) . ?
C012 C038 1.492(4) . ?
C013 C019 1.408(5) . ?
C013 C031 1.410(5) . ?
C013 C061 1.435(4) . ?
C014 C022 1.384(10) . ?
C014 C087 1.515(12) . ?
C015 N016 1.359(4) . ?
C015 C036 1.395(4) . ?
C015 C054 1.467(4) . ?
N016 C042 1.356(4) . ?
N017 C066 1.340(4) . ?
N017 C019 1.361(4) . ?
C018 C054 1.422(5) . ?
C018 C085 1.426(5) . ?
C019 C023 1.434(5) . ?
C020 C057 1.408(5) . ?
C020 C055 1.417(5) . ?
C020 C047 1.491(5) . ?
C021 C076 1.413(5) . ?
C021 C054 1.437(5) . ?
C022 C107 1.325(8) . ?
C022 C106 1.518(9) . ?
C023 C040 1.410(4) . ?
C024 C044 1.365(5) . ?
C024 C040 1.407(5) . ?
C025 C056 1.409(5) . ?
C025 C033 1.410(5) . ?
C025 C066 1.493(4) . ?
C026 C049 1.361(5) . ?
C026 C067 1.421(6) . ?
C027 C088 1.342(7) . ?
C028 C069 1.357(5) . ?
C028 C092 1.430(6) . ?
C029 C068 1.395(6) . ?
C029 C057 1.431(5) . ?
C029 C048 1.432(6) . ?
C030 C084 1.379(4) . ?
C030 C042 1.492(4) . ?
C031 C045 1.367(5) . ?
C032 C046 1.380(6) . ?
C033 C049 1.426(5) . ?
C033 C037 1.436(5) . ?
C034 C043 1.366(5) . ?
C034 C088 1.420(6) . ?
C035 C096 1.416(6) . ?
C035 C093 1.417(7) . ?
C036 C038 1.383(4) . ?
C037 C081 1.391(6) . ?
C037 C060 1.425(5) . ?
C039 C058 1.386(5) . ?
C039 C051 1.388(5) . ?
C040 C065 1.438(5) . ?
C041 C069 1.427(5) . ?
C041 C046 1.437(5) . ?
C043 C059 1.420(5) . ?
C044 C047 1.417(4) . ?
C045 C066 1.407(5) . ?
C046 C064 1.432(6) . ?
C048 C095 1.352(7) . ?
C051 C084 1.381(5) . ?
C052 C081 1.394(5) . ?
C052 C083 1.422(5) . ?
C052 C056 1.438(5) . ?
C053 C072 1.360(5) . ?
C053 C062 1.430(6) . ?
C055 C072 1.424(5) . ?
C055 C071 1.434(5) . ?
C056 C070 1.428(5) . ?
C057 C075 1.437(5) . ?
C060 C067 1.352(6) . ?
C061 C065 1.352(6) . ?
C062 C079 1.339(6) . ?
C063 C107 1.309(9) . ?
C063 C091 1.332(10) . ?
C064 C092 1.342(7) . ?
C068 C071 1.393(5) . ?
C070 C078 1.369(5) . ?
C071 C079 1.435(5) . ?
C073 C083 1.362(6) . ?
C073 C078 1.420(6) . ?
C075 C094 1.364(5) . ?
C076 C085 1.422(5) . ?
C080 C093 1.401(6) . ?
C080 C101 1.419(6) . ?
C082 C086 1.380(6) . ?
C082 C097 1.388(6) . ?
C087 C091 1.411(12) . ?
C089 C102 1.374(7) . ?
C089 C097 1.382(6) . ?
C089 C090 1.517(6) . ?
C091 C104 1.577(11) . ?
C094 C095 1.417(7) . ?
C096 C101 1.422(6) . ?
B099 F22 1.205(14) . ?
B099 F21 1.410(14) . ?
B099 F23 1.438(10) . ?
B099 F24 1.457(8) . ?
